data_7700122
loop_
_publ_author_name
'Quinlivan, Patrick J.'
'Shlian, Daniel G.'
'Amemiya, Erika'
'Parkin, Gerard'

_publ_section_title
;
 Reactivity of the carbodiphosphorane, (Ph<sub>3</sub>P)<sub>2</sub>C,
 towards main group metal alkyl compounds: coordination and
 cyclometalation.
;
_journal_issue 25
_journal_name_full 'Dalton transactions (Cambridge, England : 2003)'
_journal_page_first 9139
_journal_page_last 9151
_journal_paper_doi 10.1039/c9dt00678h
_journal_volume 48
_journal_year 2019
_chemical_formula_sum 'C40 H39 Ga P2'
_chemical_formula_weight 651.37
_space_group_crystal_system monoclinic
_space_group_IT_number 14
_space_group_name_Hall '-P 2ybc'
_space_group_name_H-M_alt 'P 1 21/c 1'
_symmetry_space_group_name_Hall '-P 2ybc'
_symmetry_space_group_name_H-M 'P 1 21/c 1'
_atom_sites_solution_hydrogens geom
_audit_creation_method SHELXL-2014/7
_audit_update_record
;
2019-02-13 deposited with the CCDC.    2019-04-29 downloaded from the CCDC.
;
_cell_angle_alpha 90
_cell_angle_beta 109.8387(5)
_cell_angle_gamma 90
_cell_formula_units_Z 4
_cell_length_a 16.0714(6)
_cell_length_b 11.5306(4)
_cell_length_c 18.5845(7)
_cell_measurement_reflns_used 9367
_cell_measurement_temperature 130(2)
_cell_measurement_theta_max 30.62
_cell_measurement_theta_min 2.69
_cell_volume 3239.6(2)
_computing_cell_refinement 'Bruker SAINT'
_computing_data_collection 'Bruker APEX2'
_computing_data_reduction 'Bruker SAINT'
_computing_molecular_graphics 'Bruker SHELXTL'
_computing_publication_material 'Bruker SHELXTL'
_computing_structure_refinement 'SHELXL-2014/7 (Sheldrick, 2014)'
_computing_structure_solution 'SHELXS-97 (Sheldrick 2008)'
_diffrn_ambient_temperature 130(2)
_diffrn_measured_fraction_theta_full 0.992
_diffrn_measured_fraction_theta_max 0.993
_diffrn_measurement_device_type 'Bruker APEX-II CCD'
_diffrn_measurement_method '\f and \w scans'
_diffrn_radiation_type MoK\a
_diffrn_radiation_wavelength 0.71073
_diffrn_reflns_av_R_equivalents 0.0384
_diffrn_reflns_av_unetI/netI 0.0276
_diffrn_reflns_Laue_measured_fraction_full 0.992
_diffrn_reflns_Laue_measured_fraction_max 0.993
_diffrn_reflns_limit_h_max 23
_diffrn_reflns_limit_h_min -23
_diffrn_reflns_limit_k_max 16
_diffrn_reflns_limit_k_min -16
_diffrn_reflns_limit_l_max 26
_diffrn_reflns_limit_l_min -26
_diffrn_reflns_number 52230
_diffrn_reflns_point_group_measured_fraction_full 0.992
_diffrn_reflns_point_group_measured_fraction_max 0.993
_diffrn_reflns_theta_full 25.000
_diffrn_reflns_theta_max 30.622
_diffrn_reflns_theta_min 1.347
_exptl_absorpt_coefficient_mu 0.976
_exptl_absorpt_correction_T_max 0.7461
_exptl_absorpt_correction_T_min 0.6682
_exptl_absorpt_correction_type empirical
_exptl_absorpt_process_details sadabs
_exptl_crystal_colour colorless
_exptl_crystal_density_diffrn 1.336
_exptl_crystal_description block
_exptl_crystal_F_000 1360
_exptl_crystal_size_max 0.380
_exptl_crystal_size_mid 0.210
_exptl_crystal_size_min 0.070
_refine_diff_density_max 1.829
_refine_diff_density_min -0.759
_refine_diff_density_rms 0.097
_refine_ls_extinction_method none
_refine_ls_goodness_of_fit_ref 1.622
_refine_ls_hydrogen_treatment constr
_refine_ls_matrix_type full
_refine_ls_number_parameters 391
_refine_ls_number_reflns 9937
_refine_ls_number_restraints 0
_refine_ls_restrained_S_all 1.622
_refine_ls_R_factor_all 0.0529
_refine_ls_R_factor_gt 0.0447
_refine_ls_shift/su_max 0.001
_refine_ls_shift/su_mean 0.000
_refine_ls_structure_factor_coef Fsqd
_refine_ls_weighting_details 'w=1/[\s^2^(Fo^2^)+(0.0614P)^2^] where P=(Fo^2^+2Fc^2^)/3'
_refine_ls_weighting_scheme calc
_refine_ls_wR_factor_gt 0.1381
_refine_ls_wR_factor_ref 0.1413
_reflns_Friedel_coverage 0.000
_reflns_number_gt 8632
_reflns_number_total 9937
_reflns_threshold_expression 'I > 2\s(I)'
_cod_data_source_file c9dt00678h2.cif
_cod_data_source_block dgs_CCDC1
_cod_depositor_comments 'Adding full bibliography for 7700119--7700124.cif.'
_cod_database_code 7700122
_shelx_shelxl_version_number 2014/7
_shelx_space_group_comment
; 
The symmetry employed for this shelxl refinement is uniquely defined 
by the following loop, which should always be used as a source of 
symmetry information in preference to the above space-group names. 
They are only intended as comments. 
;
_shelx_estimated_absorpt_t_min 0.708
_shelx_estimated_absorpt_t_max 0.935

loop_
_space_group_symop_operation_xyz
'x, y, z'
'-x, y+1/2, -z+1/2'
'-x, -y, -z'
'x, -y-1/2, z-1/2'

loop_
_atom_site_label
_atom_site_type_symbol
_atom_site_fract_x
_atom_site_fract_y
_atom_site_fract_z
_atom_site_U_iso_or_equiv
_atom_site_adp_type
_atom_site_occupancy
_atom_site_site_symmetry_order
_atom_site_calc_flag
_atom_site_refinement_flags_posn
_atom_site_refinement_flags_adp
Ga Ga 0.34391(2) 0.21790(2) 0.25567(2) 0.01728(8) Uani 1 1 d . .
P1 P 0.23377(3) -0.03146(4) 0.24136(3) 0.01364(10) Uani 1 1 d . .
P2 P 0.25587(3) 0.06587(4) 0.10049(3) 0.01406(10) Uani 1 1 d . .
C1 C 0.27125(12) 0.07229(17) 0.19525(10) 0.0162(3) Uani 1 1 d . .
C2 C 0.44658(14) 0.1592(2) 0.34343(12) 0.0242(4) Uani 1 1 d . .
H2A H 0.4938 0.2175 0.3574 0.036 Uiso 1 1 calc R U
H2B H 0.4687 0.0872 0.3285 0.036 Uiso 1 1 calc R U
H2C H 0.4275 0.1443 0.3874 0.036 Uiso 1 1 calc R U
C3 C 0.39394(14) 0.31209(19) 0.18799(12) 0.0220(4) Uani 1 1 d . .
H3A H 0.4135 0.3878 0.2117 0.033 Uiso 1 1 calc R U
H3B H 0.3482 0.3232 0.1378 0.033 Uiso 1 1 calc R U
H3C H 0.4443 0.2709 0.1817 0.033 Uiso 1 1 calc R U
C4 C 0.25924(14) 0.31740(19) 0.28935(12) 0.0217(4) Uani 1 1 d . .
H4A H 0.2604 0.3971 0.2715 0.033 Uiso 1 1 calc R U
H4B H 0.2774 0.3168 0.3453 0.033 Uiso 1 1 calc R U
H4C H 0.1992 0.2862 0.2675 0.033 Uiso 1 1 calc R U
C11 C 0.24545(13) -0.18069(17) 0.21306(11) 0.0174(4) Uani 1 1 d . .
C12 C 0.17484(14) -0.25809(19) 0.18885(12) 0.0214(4) Uani 1 1 d . .
H12A H 0.1175 -0.2342 0.1867 0.026 Uiso 1 1 calc R U
C13 C 0.18835(17) -0.37015(19) 0.16789(13) 0.0286(5) Uani 1 1 d . .
H13A H 0.1397 -0.4221 0.1508 0.034 Uiso 1 1 calc R U
C14 C 0.27136(18) -0.4075(2) 0.17141(14) 0.0310(5) Uani 1 1 d . .
H14A H 0.2800 -0.4849 0.1579 0.037 Uiso 1 1 calc R U
C15 C 0.34147(16) -0.3312(2) 0.19474(13) 0.0283(5) Uani 1 1 d . .
H15A H 0.3986 -0.3562 0.1970 0.034 Uiso 1 1 calc R U
C16 C 0.32931(14) -0.21781(18) 0.21500(12) 0.0220(4) Uani 1 1 d . .
H16A H 0.3779 -0.1655 0.2302 0.026 Uiso 1 1 calc R U
C21 C 0.11826(12) -0.02056(17) 0.23680(10) 0.0162(3) Uani 1 1 d . .
C22 C 0.06320(13) 0.06378(18) 0.19099(11) 0.0197(4) Uani 1 1 d . .
H22A H 0.0857 0.1158 0.1624 0.024 Uiso 1 1 calc R U
C23 C -0.02503(14) 0.0720(2) 0.18703(12) 0.0242(4) Uani 1 1 d . .
H23A H -0.0624 0.1295 0.1556 0.029 Uiso 1 1 calc R U
C24 C -0.05840(13) -0.0036(2) 0.22896(12) 0.0239(4) Uani 1 1 d . .
H24A H -0.1187 0.0012 0.2255 0.029 Uiso 1 1 calc R U
C25 C -0.00318(14) -0.08612(19) 0.27587(12) 0.0230(4) Uani 1 1 d . .
H25A H -0.0256 -0.1375 0.3049 0.028 Uiso 1 1 calc R U
C26 C 0.08454(13) -0.09376(18) 0.28049(11) 0.0200(4) Uani 1 1 d . .
H26A H 0.1222 -0.1492 0.3136 0.024 Uiso 1 1 calc R U
C31 C 0.29015(12) -0.02722(16) 0.34422(10) 0.0153(3) Uani 1 1 d . .
C32 C 0.36084(13) -0.09965(18) 0.38258(11) 0.0200(4) Uani 1 1 d . .
H32A H 0.3806 -0.1562 0.3548 0.024 Uiso 1 1 calc R U
C33 C 0.40219(14) -0.0896(2) 0.46064(12) 0.0242(4) Uani 1 1 d . .
H33A H 0.4506 -0.1389 0.4861 0.029 Uiso 1 1 calc R U
C34 C 0.37398(14) -0.00844(19) 0.50234(12) 0.0225(4) Uani 1 1 d . .
H34A H 0.4032 -0.0017 0.5560 0.027 Uiso 1 1 calc R U
C35 C 0.30294(14) 0.06282(19) 0.46528(11) 0.0213(4) Uani 1 1 d . .
H35A H 0.2829 0.1182 0.4936 0.026 Uiso 1 1 calc R U
C36 C 0.26099(13) 0.05330(18) 0.38672(11) 0.0191(4) Uani 1 1 d . .
H36A H 0.2120 0.1019 0.3616 0.023 Uiso 1 1 calc R U
C41 C 0.36055(13) 0.07908(17) 0.08398(11) 0.0173(4) Uani 1 1 d . .
C42 C 0.43673(14) 0.03559(19) 0.13983(12) 0.0222(4) Uani 1 1 d . .
H42A H 0.4321 -0.0012 0.1841 0.027 Uiso 1 1 calc R U
C43 C 0.51885(15) 0.0458(2) 0.13107(14) 0.0280(5) Uani 1 1 d . .
H43A H 0.5698 0.0135 0.1682 0.034 Uiso 1 1 calc R U
C44 C 0.52637(16) 0.1034(2) 0.06770(15) 0.0308(5) Uani 1 1 d . .
H44A H 0.5828 0.1133 0.0627 0.037 Uiso 1 1 calc R U
C45 C 0.45150(16) 0.1462(2) 0.01200(14) 0.0289(5) Uani 1 1 d . .
H45A H 0.4565 0.1844 -0.0316 0.035 Uiso 1 1 calc R U
C46 C 0.36867(14) 0.13343(18) 0.01991(12) 0.0225(4) Uani 1 1 d . .
H46A H 0.3174 0.1621 -0.0188 0.027 Uiso 1 1 calc R U
C51 C 0.18486(13) 0.18041(17) 0.04199(11) 0.0168(3) Uani 1 1 d . .
C52 C 0.14958(13) 0.17015(18) -0.03751(11) 0.0198(4) Uani 1 1 d . .
H52A H 0.1609 0.1022 -0.0616 0.024 Uiso 1 1 calc R U
C53 C 0.09779(14) 0.25876(19) -0.08206(12) 0.0229(4) Uani 1 1 d . .
H53A H 0.0741 0.2510 -0.1361 0.027 Uiso 1 1 calc R U
C54 C 0.08125(14) 0.35769(19) -0.04713(13) 0.0252(4) Uani 1 1 d . .
H54A H 0.0467 0.4186 -0.0772 0.030 Uiso 1 1 calc R U
C55 C 0.11500(14) 0.36802(18) 0.03171(13) 0.0235(4) Uani 1 1 d . .
H55A H 0.1031 0.4360 0.0554 0.028 Uiso 1 1 calc R U
C56 C 0.16650(13) 0.27957(17) 0.07690(12) 0.0191(4) Uani 1 1 d . .
H56A H 0.1888 0.2870 0.1310 0.023 Uiso 1 1 calc R U
C61 C 0.20315(13) -0.06387(16) 0.04923(10) 0.0166(3) Uani 1 1 d . .
C62 C 0.25014(14) -0.14975(18) 0.02675(12) 0.0220(4) Uani 1 1 d . .
H62A H 0.3116 -0.1401 0.0358 0.026 Uiso 1 1 calc R U
C63 C 0.20711(16) -0.2496(2) -0.00888(13) 0.0270(4) Uani 1 1 d . .
H63A H 0.2395 -0.3081 -0.0239 0.032 Uiso 1 1 calc R U
C64 C 0.11766(16) -0.26449(19) -0.02272(12) 0.0249(4) Uani 1 1 d . .
H64A H 0.0890 -0.3336 -0.0462 0.030 Uiso 1 1 calc R U
C65 C 0.06997(14) -0.17818(19) -0.00219(12) 0.0229(4) Uani 1 1 d . .
H65A H 0.0083 -0.1876 -0.0127 0.027 Uiso 1 1 calc R U
C66 C 0.11188(13) -0.07840(17) 0.03348(11) 0.0188(4) Uani 1 1 d . .
H66A H 0.0788 -0.0195 0.0474 0.023 Uiso 1 1 calc R U

loop_
_atom_site_aniso_label
_atom_site_aniso_U_11
_atom_site_aniso_U_22
_atom_site_aniso_U_33
_atom_site_aniso_U_23
_atom_site_aniso_U_13
_atom_site_aniso_U_12
Ga 0.01752(12) 0.01871(12) 0.01478(12) -0.00107(7) 0.00439(8) -0.00123(7)
P1 0.0131(2) 0.0159(2) 0.0117(2) 0.00096(16) 0.00396(16) 0.00276(16)
P2 0.0149(2) 0.0158(2) 0.0117(2) 0.00019(16) 0.00470(17) -0.00039(16)
C1 0.0180(8) 0.0199(9) 0.0110(8) 0.0002(6) 0.0053(7) 0.0012(7)
C2 0.0199(9) 0.0286(11) 0.0214(10) -0.0014(8) 0.0035(8) -0.0023(8)
C3 0.0237(10) 0.0209(9) 0.0215(9) -0.0008(7) 0.0079(8) -0.0034(8)
C4 0.0241(10) 0.0214(9) 0.0206(9) -0.0021(7) 0.0089(8) 0.0026(8)
C11 0.0196(9) 0.0183(9) 0.0136(8) 0.0012(7) 0.0049(7) 0.0039(7)
C12 0.0236(10) 0.0222(9) 0.0180(9) -0.0007(7) 0.0066(8) 0.0015(8)
C13 0.0380(13) 0.0210(10) 0.0274(11) -0.0044(8) 0.0116(10) -0.0018(9)
C14 0.0468(14) 0.0200(10) 0.0285(11) 0.0004(8) 0.0158(10) 0.0076(10)
C15 0.0302(11) 0.0292(11) 0.0294(11) 0.0041(9) 0.0153(9) 0.0133(9)
C16 0.0226(10) 0.0228(10) 0.0223(10) 0.0031(7) 0.0097(8) 0.0055(7)
C21 0.0143(8) 0.0203(9) 0.0141(8) 0.0001(7) 0.0050(6) 0.0025(7)
C22 0.0194(9) 0.0209(9) 0.0191(9) 0.0020(7) 0.0070(7) 0.0035(7)
C23 0.0185(9) 0.0296(11) 0.0225(10) 0.0026(8) 0.0044(8) 0.0077(8)
C24 0.0152(9) 0.0325(11) 0.0245(10) -0.0045(8) 0.0073(8) 0.0008(8)
C25 0.0204(9) 0.0275(10) 0.0230(10) 0.0001(8) 0.0097(8) -0.0027(8)
C26 0.0195(9) 0.0233(9) 0.0173(9) 0.0023(7) 0.0062(7) 0.0010(7)
C31 0.0150(8) 0.0170(8) 0.0140(8) 0.0025(6) 0.0052(6) 0.0006(6)
C32 0.0182(9) 0.0206(9) 0.0186(9) 0.0009(7) 0.0032(7) 0.0040(7)
C33 0.0207(9) 0.0263(10) 0.0209(10) 0.0023(8) 0.0007(8) 0.0026(8)
C34 0.0213(9) 0.0277(10) 0.0163(9) -0.0003(8) 0.0034(7) -0.0035(8)
C35 0.0214(9) 0.0258(10) 0.0169(9) -0.0027(7) 0.0070(7) -0.0008(8)
C36 0.0188(9) 0.0228(9) 0.0149(8) -0.0004(7) 0.0048(7) 0.0023(7)
C41 0.0184(9) 0.0182(9) 0.0173(8) -0.0039(7) 0.0086(7) -0.0028(7)
C42 0.0198(9) 0.0287(10) 0.0185(9) -0.0008(8) 0.0070(7) -0.0006(8)
C43 0.0199(10) 0.0330(12) 0.0315(12) -0.0058(9) 0.0094(9) -0.0034(8)
C44 0.0266(11) 0.0332(12) 0.0395(13) -0.0075(10) 0.0205(10) -0.0071(9)
C45 0.0356(12) 0.0281(11) 0.0313(12) -0.0001(9) 0.0221(10) -0.0057(9)
C46 0.0260(10) 0.0233(10) 0.0211(9) 0.0018(8) 0.0118(8) -0.0009(8)
C51 0.0171(8) 0.0176(8) 0.0150(8) 0.0011(6) 0.0045(7) -0.0021(7)
C52 0.0217(9) 0.0217(9) 0.0150(9) 0.0006(7) 0.0049(7) -0.0012(7)
C53 0.0221(10) 0.0273(10) 0.0157(9) 0.0050(8) 0.0017(7) -0.0045(8)
C54 0.0212(9) 0.0235(10) 0.0274(11) 0.0082(8) 0.0036(8) -0.0011(8)
C55 0.0214(9) 0.0181(9) 0.0290(11) -0.0027(8) 0.0060(8) -0.0030(7)
C56 0.0174(9) 0.0197(9) 0.0184(9) -0.0022(7) 0.0038(7) -0.0018(7)
C61 0.0182(8) 0.0172(9) 0.0131(8) 0.0000(6) 0.0036(7) -0.0011(7)
C62 0.0205(9) 0.0238(10) 0.0205(9) -0.0026(8) 0.0053(8) 0.0019(8)
C63 0.0327(12) 0.0220(10) 0.0259(11) -0.0039(8) 0.0094(9) 0.0050(9)
C64 0.0310(11) 0.0190(9) 0.0194(10) -0.0028(7) 0.0017(8) -0.0053(8)
C65 0.0218(10) 0.0253(10) 0.0180(9) -0.0007(8) 0.0024(8) -0.0053(8)
C66 0.0183(9) 0.0207(9) 0.0155(8) 0.0002(7) 0.0034(7) 0.0006(7)

loop_
_atom_type_symbol
_atom_type_description
_atom_type_scat_dispersion_real
_atom_type_scat_dispersion_imag
_atom_type_scat_source
C C 0.0033 0.0016 'International Tables Vol C Tables 4.2.6.8 and 6.1.1.4'
H H 0.0000 0.0000 'International Tables Vol C Tables 4.2.6.8 and 6.1.1.4'
P P 0.1023 0.0942 'International Tables Vol C Tables 4.2.6.8 and 6.1.1.4'
Ga Ga 0.2307 1.6083 'International Tables Vol C Tables 4.2.6.8 and 6.1.1.4'

loop_
_geom_angle_atom_site_label_1
_geom_angle_atom_site_label_2
_geom_angle_atom_site_label_3
_geom_angle
C2 Ga C3 107.22(9)
C2 Ga C4 113.09(9)
C3 Ga C4 109.69(9)
C2 Ga C1 108.36(8)
C3 Ga C1 110.92(8)
C4 Ga C1 107.58(8)
C1 P1 C31 112.12(9)
C1 P1 C11 115.45(9)
C31 P1 C11 105.36(9)
C1 P1 C21 117.11(9)
C31 P1 C21 100.51(8)
C11 P1 C21 104.62(9)
C1 P2 C41 110.80(9)
C1 P2 C61 117.22(9)
C41 P2 C61 105.89(9)
C1 P2 C51 115.15(9)
C41 P2 C51 105.33(9)
C61 P2 C51 101.27(9)
P2 C1 P1 122.85(11)
P2 C1 Ga 116.23(10)
P1 C1 Ga 120.91(10)
C12 C11 C16 118.89(19)
C12 C11 P1 122.97(15)
C16 C11 P1 118.13(15)
C13 C12 C11 120.0(2)
C14 C13 C12 121.1(2)
C15 C14 C13 119.3(2)
C14 C15 C16 120.6(2)
C15 C16 C11 120.1(2)
C22 C21 C26 118.94(17)
C22 C21 P1 119.94(14)
C26 C21 P1 121.09(14)
C21 C22 C23 120.13(19)
C24 C23 C22 120.29(19)
C25 C24 C23 119.67(19)
C26 C25 C24 120.16(19)
C25 C26 C21 120.74(19)
C32 C31 C36 118.65(18)
C32 C31 P1 123.39(15)
C36 C31 P1 117.96(14)
C33 C32 C31 120.32(19)
C32 C33 C34 120.83(19)
C35 C34 C33 119.55(19)
C34 C35 C36 119.98(19)
C35 C36 C31 120.65(19)
C46 C41 C42 118.90(18)
C46 C41 P2 122.96(16)
C42 C41 P2 118.11(15)
C43 C42 C41 120.6(2)
C42 C43 C44 119.9(2)
C45 C44 C43 120.0(2)
C44 C45 C46 120.1(2)
C41 C46 C45 120.5(2)
C56 C51 C52 119.18(18)
C56 C51 P2 120.01(15)
C52 C51 P2 120.80(15)
C51 C52 C53 120.73(19)
C54 C53 C52 119.72(19)
C53 C54 C55 120.0(2)
C54 C55 C56 120.8(2)
C51 C56 C55 119.58(19)
C62 C61 C66 119.13(18)
C62 C61 P2 122.53(15)
C66 C61 P2 118.32(14)
C63 C62 C61 119.9(2)
C64 C63 C62 120.6(2)
C63 C64 C65 119.8(2)
C66 C65 C64 120.3(2)
C65 C66 C61 120.21(19)

loop_
_geom_bond_atom_site_label_1
_geom_bond_atom_site_label_2
_geom_bond_distance
Ga C2 2.004(2)
Ga C3 2.023(2)
Ga C4 2.034(2)
Ga C1 2.1338(19)
P1 C1 1.6967(19)
P1 C31 1.8171(19)
P1 C11 1.827(2)
P1 C21 1.8337(19)
P2 C1 1.6949(18)
P2 C41 1.8161(19)
P2 C61 1.8209(19)
P2 C51 1.840(2)
C11 C12 1.393(3)
C11 C16 1.403(3)
C12 C13 1.388(3)
C13 C14 1.382(3)
C14 C15 1.378(4)
C15 C16 1.393(3)
C21 C22 1.394(3)
C21 C26 1.402(3)
C22 C23 1.398(3)
C23 C24 1.392(3)
C24 C25 1.388(3)
C25 C26 1.386(3)
C31 C32 1.395(3)
C31 C36 1.399(3)
C32 C33 1.380(3)
C33 C34 1.386(3)
C34 C35 1.385(3)
C35 C36 1.389(3)
C41 C46 1.390(3)
C41 C42 1.402(3)
C42 C43 1.389(3)
C43 C44 1.393(3)
C44 C45 1.385(4)
C45 C46 1.396(3)
C51 C56 1.395(3)
C51 C52 1.396(3)
C52 C53 1.398(3)
C53 C54 1.382(3)
C54 C55 1.384(3)
C55 C56 1.400(3)
C61 C62 1.393(3)
C61 C66 1.405(3)
C62 C63 1.390(3)
C63 C64 1.382(3)
C64 C65 1.386(3)
C65 C66 1.383(3)

loop_
_geom_torsion_atom_site_label_1
_geom_torsion_atom_site_label_2
_geom_torsion_atom_site_label_3
_geom_torsion_atom_site_label_4
_geom_torsion
C41 P2 C1 P1 -125.84(12)
C61 P2 C1 P1 -4.20(17)
C51 P2 C1 P1 114.77(13)
C41 P2 C1 Ga 52.81(13)
C61 P2 C1 Ga 174.46(9)
C51 P2 C1 Ga -66.58(13)
C31 P1 C1 P2 160.76(11)
C11 P1 C1 P2 40.09(16)
C21 P1 C1 P2 -83.81(14)
C31 P1 C1 Ga -17.83(14)
C11 P1 C1 Ga -138.50(10)
C21 P1 C1 Ga 97.59(12)
C1 P1 C11 C12 -125.95(17)
C31 P1 C11 C12 109.77(17)
C21 P1 C11 C12 4.28(19)
C1 P1 C11 C16 53.19(18)
C31 P1 C11 C16 -71.10(17)
C21 P1 C11 C16 -176.59(15)
C16 C11 C12 C13 0.6(3)
P1 C11 C12 C13 179.76(16)
C11 C12 C13 C14 0.8(3)
C12 C13 C14 C15 -1.3(4)
C13 C14 C15 C16 0.3(4)
C14 C15 C16 C11 1.1(3)
C12 C11 C16 C15 -1.6(3)
P1 C11 C16 C15 179.27(17)
C1 P1 C21 C22 5.9(2)
C31 P1 C21 C22 127.56(16)
C11 P1 C21 C22 -123.37(16)
C1 P1 C21 C26 -172.26(16)
C31 P1 C21 C26 -50.58(18)
C11 P1 C21 C26 58.50(18)
C26 C21 C22 C23 -2.2(3)
P1 C21 C22 C23 179.67(16)
C21 C22 C23 C24 0.2(3)
C22 C23 C24 C25 1.1(3)
C23 C24 C25 C26 -0.5(3)
C24 C25 C26 C21 -1.5(3)
C22 C21 C26 C25 2.8(3)
P1 C21 C26 C25 -179.05(16)
C1 P1 C31 C32 -97.86(18)
C11 P1 C31 C32 28.49(19)
C21 P1 C31 C32 136.99(17)
C1 P1 C31 C36 81.92(17)
C11 P1 C31 C36 -151.72(15)
C21 P1 C31 C36 -43.23(17)
C36 C31 C32 C33 -1.6(3)
P1 C31 C32 C33 178.23(16)
C31 C32 C33 C34 0.6(3)
C32 C33 C34 C35 0.5(3)
C33 C34 C35 C36 -0.5(3)
C34 C35 C36 C31 -0.5(3)
C32 C31 C36 C35 1.5(3)
P1 C31 C36 C35 -178.28(16)
C1 P2 C41 C46 -146.49(17)
C61 P2 C41 C46 85.42(18)
C51 P2 C41 C46 -21.35(19)
C1 P2 C41 C42 31.39(19)
C61 P2 C41 C42 -96.70(17)
C51 P2 C41 C42 156.53(16)
C46 C41 C42 C43 -0.5(3)
P2 C41 C42 C43 -178.46(17)
C41 C42 C43 C44 2.3(3)
C42 C43 C44 C45 -2.6(4)
C43 C44 C45 C46 1.1(4)
C42 C41 C46 C45 -1.1(3)
P2 C41 C46 C45 176.78(17)
C44 C45 C46 C41 0.8(3)
C1 P2 C51 C56 16.25(19)
C41 P2 C51 C56 -106.13(17)
C61 P2 C51 C56 143.75(16)
C1 P2 C51 C52 -164.48(15)
C41 P2 C51 C52 73.14(17)
C61 P2 C51 C52 -36.98(18)
C56 C51 C52 C53 1.2(3)
P2 C51 C52 C53 -178.10(15)
C51 C52 C53 C54 0.0(3)
C52 C53 C54 C55 -0.8(3)
C53 C54 C55 C56 0.5(3)
C52 C51 C56 C55 -1.5(3)
P2 C51 C56 C55 177.75(15)
C54 C55 C56 C51 0.7(3)
C1 P2 C61 C62 -105.00(18)
C41 P2 C61 C62 19.16(19)
C51 P2 C61 C62 128.85(17)
C1 P2 C61 C66 73.56(18)
C41 P2 C61 C66 -162.27(15)
C51 P2 C61 C66 -52.58(17)
C66 C61 C62 C63 -1.7(3)
P2 C61 C62 C63 176.82(17)
C61 C62 C63 C64 0.3(3)
C62 C63 C64 C65 1.2(3)
C63 C64 C65 C66 -1.3(3)
C64 C65 C66 C61 -0.1(3)
C62 C61 C66 C65 1.6(3)
P2 C61 C66 C65 -177.01(15)
